data_4334288
loop_
_publ_author_name
'Parisa Ebrahimpour'
'Mairi F. Haddow'
'Duncan F. Wass'

_publ_section_title
;
 New Cu(I)-Ethylene Complexes Based on Tridentate Imine Ligands: Synthesis
 and Structure
;
_journal_name_full 'Inorganic Chemistry'
_journal_page_first 3765
_journal_page_last 3771
_journal_paper_doi 10.1021/ic302325u
_journal_volume 52
_journal_year 2013
_chemical_absolute_configuration ad
_chemical_formula_moiety 'C30 H21 F12 N3'
_chemical_formula_sum 'C30 H21 F12 N3'
_chemical_formula_weight 651.50
_chemical_name_common 1
_chemical_name_systematic
; 
 ? 
;
_space_group_IT_number 14
_space_group_name_H-M_alt 'P 1 21/c 1'
_symmetry_cell_setting monoclinic
_symmetry_space_group_name_Hall '-P 2ybc'
_symmetry_space_group_name_H-M 'P 1 21/c 1'
_atom_sites_solution_hydrogens geom
_atom_sites_solution_primary direct
_atom_sites_solution_secondary difmap
_audit_creation_method SHELXL-97
_cell_angle_alpha 90.00
_cell_angle_beta 92.987(6)
_cell_angle_gamma 90.00
_cell_formula_units_Z 4
_cell_length_a 22.953(2)
_cell_length_b 15.1919(17)
_cell_length_c 8.0373(8)
_cell_measurement_reflns_used 1623
_cell_measurement_temperature 101(2)
_cell_measurement_theta_max 20.89
_cell_measurement_theta_min 2.67
_cell_volume 2798.8(5)
_computing_cell_refinement 'Bruker Apex II'
_computing_data_collection 'Bruker Apex II'
_computing_data_reduction 'Bruker SAINT'
_computing_molecular_graphics 'Bruker ShelXTL'
_computing_publication_material 'Bruker ShelXTL'
_computing_structure_refinement 'SHELXL-97 (Sheldrick, 2008)'
_computing_structure_solution 'SHELXS-97 (Sheldrick, 2008)'
_diffrn_ambient_temperature 101(2)
_diffrn_measured_fraction_theta_full 0.995
_diffrn_measured_fraction_theta_max 0.995
_diffrn_radiation_monochromator graphite
_diffrn_radiation_source 'fine-focus sealed tube'
_diffrn_radiation_type MoK\a
_diffrn_radiation_wavelength 0.71073
_diffrn_reflns_av_R_equivalents 0.0968
_diffrn_reflns_av_sigmaI/netI 0.1017
_diffrn_reflns_limit_h_max 28
_diffrn_reflns_limit_h_min -29
_diffrn_reflns_limit_k_max 19
_diffrn_reflns_limit_k_min -19
_diffrn_reflns_limit_l_max 10
_diffrn_reflns_limit_l_min -6
_diffrn_reflns_number 24740
_diffrn_reflns_theta_full 27.45
_diffrn_reflns_theta_max 27.45
_diffrn_reflns_theta_min 0.89
_exptl_absorpt_coefficient_mu 0.148
_exptl_absorpt_correction_T_max 0.746
_exptl_absorpt_correction_T_min 0.656
_exptl_absorpt_correction_type multi-scan
_exptl_absorpt_process_details 'SADABS V2008/1'
_exptl_crystal_colour yellow
_exptl_crystal_density_diffrn 1.546
_exptl_crystal_description needle
_exptl_crystal_F_000 1320
_exptl_crystal_size_max 0.65
_exptl_crystal_size_mid 0.21
_exptl_crystal_size_min 0.21
_refine_diff_density_max 0.292
_refine_diff_density_min -0.284
_refine_diff_density_rms 0.064
_refine_ls_extinction_method none
_refine_ls_goodness_of_fit_ref 0.977
_refine_ls_hydrogen_treatment constr
_refine_ls_matrix_type full
_refine_ls_number_parameters 406
_refine_ls_number_reflns 6379
_refine_ls_number_restraints 0
_refine_ls_restrained_S_all 0.977
_refine_ls_R_factor_all 0.1388
_refine_ls_R_factor_gt 0.0518
_refine_ls_shift/su_max 0.001
_refine_ls_shift/su_mean 0.000
_refine_ls_structure_factor_coef Fsqd
_refine_ls_weighting_details 'calc w=1/[\s^2^(Fo^2^)+(0.0217P)^2^+2.1415P] where P=(Fo^2^+2Fc^2^)/3'
_refine_ls_weighting_scheme calc
_refine_ls_wR_factor_gt 0.0796
_refine_ls_wR_factor_ref 0.1094
_reflns_number_gt 3238
_reflns_number_total 6412
_reflns_threshold_expression >2sigma(I)
_cod_data_source_file ic302325u_si_002_1.cif
_cod_data_source_block 1
_cod_database_code 4334288

loop_
_symmetry_equiv_pos_as_xyz
'x, y, z'
'-x, y+1/2, -z+1/2'
'-x, -y, -z'
'x, -y-1/2, z-1/2'

loop_
_atom_site_label
_atom_site_type_symbol
_atom_site_fract_x
_atom_site_fract_y
_atom_site_fract_z
_atom_site_U_iso_or_equiv
_atom_site_adp_type
_atom_site_occupancy
_atom_site_symmetry_multiplicity
_atom_site_calc_flag
_atom_site_refinement_flags
C1 C 0.20376(12) 0.82133(19) 0.0434(3) 0.0205(7) Uani 1 1 d .
H1 H 0.2009 0.8023 -0.0759 0.025 Uiso 1 1 calc R
C2 C 0.20430(13) 0.92150(19) 0.0532(4) 0.0242(7) Uani 1 1 d .
H2A H 0.2025 0.9400 0.1709 0.029 Uiso 1 1 calc R
H2B H 0.1694 0.9452 -0.0093 0.029 Uiso 1 1 calc R
C3 C 0.25945(12) 0.95934(18) -0.0193(4) 0.0226(7) Uani 1 1 d .
H3 H 0.2594 0.9455 -0.1409 0.027 Uiso 1 1 calc R
C4 C 0.31451(13) 0.92118(18) 0.0696(4) 0.0227(7) Uani 1 1 d .
H4A H 0.3494 0.9447 0.0175 0.027 Uiso 1 1 calc R
H4B H 0.3163 0.9396 0.1878 0.027 Uiso 1 1 calc R
C5 C 0.31492(12) 0.82123(19) 0.0599(3) 0.0206(7) Uani 1 1 d .
H5 H 0.3178 0.8022 -0.0586 0.025 Uiso 1 1 calc R
C6 C 0.25922(11) 0.78352(19) 0.1296(3) 0.0219(7) Uani 1 1 d .
H6A H 0.2592 0.7188 0.1159 0.026 Uiso 1 1 calc R
H6B H 0.2592 0.7964 0.2503 0.026 Uiso 1 1 calc R
C7 C 0.12414(12) 0.72668(19) 0.0567(4) 0.0223(7) Uani 1 1 d .
H7 H 0.1339 0.7081 -0.0512 0.027 Uiso 1 1 calc R
C8 C 0.07440(12) 0.6843(2) 0.1391(3) 0.0228(7) Uani 1 1 d .
C9 C 0.03310(13) 0.7341(2) 0.2186(4) 0.0263(7) Uani 1 1 d .
C10 C -0.01285(13) 0.6981(2) 0.2994(4) 0.0330(8) Uani 1 1 d .
H10 H -0.0403 0.7348 0.3504 0.040 Uiso 1 1 calc R
C11 C -0.01821(14) 0.6079(2) 0.3045(4) 0.0375(9) Uani 1 1 d .
H11 H -0.0490 0.5821 0.3621 0.045 Uiso 1 1 calc R
C12 C 0.02086(13) 0.5548(2) 0.2268(4) 0.0335(8) Uani 1 1 d .
H12 H 0.0166 0.4926 0.2295 0.040 Uiso 1 1 calc R
C13 C 0.06658(12) 0.5927(2) 0.1442(4) 0.0237(7) Uani 1 1 d .
C14 C 0.10904(13) 0.5338(2) 0.0618(4) 0.0295(8) Uani 1 1 d .
C15 C 0.26876(12) 1.10264(19) -0.1195(4) 0.0236(7) Uani 1 1 d .
H15 H 0.2753 1.0758 -0.2237 0.028 Uiso 1 1 calc R
C16 C 0.26973(12) 1.20039(18) -0.1060(3) 0.0212(7) Uani 1 1 d .
C17 C 0.32053(13) 1.2455(2) -0.1383(4) 0.0249(7) Uani 1 1 d .
C18 C 0.32720(13) 1.3351(2) -0.1263(4) 0.0287(7) Uani 1 1 d .
H18 H 0.3632 1.3625 -0.1483 0.034 Uiso 1 1 calc R
C19 C 0.27965(13) 1.3844(2) -0.0810(3) 0.0272(7) Uani 1 1 d .
H19 H 0.2829 1.4465 -0.0712 0.033 Uiso 1 1 calc R
C20 C 0.22746(13) 1.34344(19) -0.0501(4) 0.0272(7) Uani 1 1 d .
H20 H 0.1951 1.3777 -0.0195 0.033 Uiso 1 1 calc R
C21 C 0.22214(13) 1.2525(2) -0.0636(3) 0.0237(7) Uani 1 1 d .
C22 C 0.16371(13) 1.2106(2) -0.0406(4) 0.0281(7) Uani 1 1 d .
C23 C 0.39463(12) 0.72665(18) 0.0971(3) 0.0197(6) Uani 1 1 d .
H23 H 0.3847 0.7072 -0.0132 0.024 Uiso 1 1 calc R
C24 C 0.44478(12) 0.68637(18) 0.1929(3) 0.0188(6) Uani 1 1 d .
C25 C 0.48631(12) 0.73777(19) 0.2807(4) 0.0222(7) Uani 1 1 d .
C26 C 0.53303(12) 0.7035(2) 0.3750(4) 0.0278(7) Uani 1 1 d .
H26 H 0.5602 0.7413 0.4324 0.033 Uiso 1 1 calc R
C27 C 0.53944(13) 0.6135(2) 0.3841(4) 0.0272(7) Uani 1 1 d .
H27 H 0.5710 0.5888 0.4495 0.033 Uiso 1 1 calc R
C28 C 0.50003(13) 0.5587(2) 0.2982(4) 0.0269(7) Uani 1 1 d .
H28 H 0.5049 0.4966 0.3038 0.032 Uiso 1 1 calc R
C29 C 0.45325(12) 0.59463(19) 0.2035(4) 0.0212(7) Uani 1 1 d .
C30 C 0.41031(13) 0.53407(19) 0.1144(4) 0.0270(7) Uani 1 1 d .
F1 F 0.03654(7) 0.82339(12) 0.2126(2) 0.0348(5) Uani 1 1 d .
F2 F 0.10962(7) 0.54641(11) -0.1041(2) 0.0341(4) Uani 1 1 d .
F3 F 0.16489(7) 0.54701(13) 0.1205(2) 0.0419(5) Uani 1 1 d .
F4 F 0.09768(8) 0.44831(12) 0.0826(2) 0.0423(5) Uani 1 1 d .
F5 F 0.35486(7) 0.55148(12) 0.1533(2) 0.0372(5) Uani 1 1 d .
F6 F 0.41982(8) 0.44954(12) 0.1516(2) 0.0476(5) Uani 1 1 d .
F7 F 0.41081(8) 0.54052(12) -0.0522(2) 0.0363(5) Uani 1 1 d .
F8 F 0.48142(7) 0.82633(11) 0.2721(2) 0.0294(4) Uani 1 1 d .
F9 F 0.36709(7) 1.19623(12) -0.1820(2) 0.0355(5) Uani 1 1 d .
F10 F 0.14886(7) 1.15201(12) -0.1611(2) 0.0383(5) Uani 1 1 d .
F11 F 0.15973(7) 1.16790(12) 0.1046(2) 0.0349(5) Uani 1 1 d .
F12 F 0.12047(7) 1.27093(12) -0.0450(2) 0.0378(5) Uani 1 1 d .
N1 N 0.15345(10) 0.78738(16) 0.1302(3) 0.0216(6) Uani 1 1 d .
N2 N 0.25947(11) 1.05496(16) 0.0040(3) 0.0276(6) Uani 1 1 d .
N3 N 0.36504(10) 0.78676(15) 0.1616(3) 0.0204(5) Uani 1 1 d .

loop_
_atom_site_aniso_label
_atom_site_aniso_U_11
_atom_site_aniso_U_22
_atom_site_aniso_U_33
_atom_site_aniso_U_23
_atom_site_aniso_U_13
_atom_site_aniso_U_12
C1 0.0224(16) 0.0241(16) 0.0153(15) 0.0001(12) 0.0039(12) 0.0016(13)
C2 0.0261(17) 0.0278(18) 0.0191(17) 0.0011(13) 0.0054(14) 0.0036(14)
C3 0.0288(17) 0.0192(16) 0.0198(16) -0.0008(13) 0.0024(13) 0.0020(13)
C4 0.0267(17) 0.0215(16) 0.0204(17) -0.0013(13) 0.0059(13) -0.0016(13)
C5 0.0210(16) 0.0266(17) 0.0144(15) 0.0000(12) 0.0012(12) 0.0000(13)
C6 0.0237(16) 0.0212(16) 0.0208(17) -0.0010(13) 0.0013(13) 0.0020(13)
C7 0.0212(16) 0.0291(17) 0.0167(16) 0.0006(13) 0.0023(13) 0.0034(14)
C8 0.0163(15) 0.0344(19) 0.0175(16) 0.0007(13) -0.0010(13) -0.0010(13)
C9 0.0236(17) 0.0334(19) 0.0214(17) -0.0061(14) -0.0031(14) 0.0000(14)
C10 0.0180(17) 0.052(2) 0.0299(19) -0.0108(16) 0.0056(14) -0.0016(16)
C11 0.0268(19) 0.055(2) 0.032(2) -0.0028(17) 0.0109(16) -0.0102(17)
C12 0.0272(19) 0.039(2) 0.034(2) 0.0005(17) 0.0012(15) -0.0073(16)
C13 0.0200(17) 0.0327(18) 0.0180(17) -0.0005(13) -0.0033(13) -0.0008(14)
C14 0.0288(19) 0.0265(19) 0.033(2) 0.0047(14) -0.0034(15) -0.0013(14)
C15 0.0223(17) 0.0269(17) 0.0216(18) -0.0013(13) 0.0007(14) 0.0025(14)
C16 0.0248(17) 0.0218(16) 0.0167(16) 0.0014(12) -0.0005(13) 0.0001(13)
C17 0.0196(16) 0.0314(18) 0.0237(18) 0.0024(14) 0.0007(13) 0.0050(14)
C18 0.0296(18) 0.0303(18) 0.0262(18) 0.0046(14) 0.0018(14) -0.0072(15)
C19 0.037(2) 0.0240(17) 0.0207(17) -0.0022(13) 0.0018(15) -0.0038(15)
C20 0.0318(19) 0.0242(17) 0.0254(18) -0.0016(14) -0.0004(15) 0.0045(14)
C21 0.0238(17) 0.0303(18) 0.0169(17) 0.0008(13) 0.0017(13) -0.0029(13)
C22 0.0293(18) 0.0291(18) 0.0262(18) -0.0018(15) 0.0019(14) 0.0051(15)
C23 0.0201(16) 0.0225(16) 0.0169(16) 0.0021(13) 0.0045(12) -0.0039(13)
C24 0.0176(15) 0.0231(16) 0.0162(15) 0.0008(12) 0.0054(12) -0.0006(12)
C25 0.0202(16) 0.0238(17) 0.0236(17) -0.0005(13) 0.0097(13) -0.0014(13)
C26 0.0197(17) 0.038(2) 0.0263(18) -0.0008(15) 0.0045(14) -0.0021(14)
C27 0.0194(16) 0.0350(19) 0.0273(18) 0.0059(14) 0.0018(14) 0.0056(14)
C28 0.0275(17) 0.0268(17) 0.0271(18) 0.0036(14) 0.0087(14) 0.0034(14)
C29 0.0203(16) 0.0240(16) 0.0203(16) 0.0011(13) 0.0085(13) -0.0013(13)
C30 0.0306(19) 0.0214(17) 0.029(2) 0.0019(14) 0.0061(15) 0.0007(14)
F1 0.0279(10) 0.0364(11) 0.0403(11) -0.0100(9) 0.0044(8) 0.0041(9)
F2 0.0401(11) 0.0342(11) 0.0283(11) -0.0018(8) 0.0066(8) 0.0050(9)
F3 0.0244(10) 0.0508(13) 0.0496(12) -0.0073(10) -0.0067(9) 0.0090(9)
F4 0.0487(12) 0.0275(11) 0.0509(13) 0.0079(9) 0.0058(10) 0.0026(9)
F5 0.0261(11) 0.0432(12) 0.0430(12) -0.0101(9) 0.0089(9) -0.0102(9)
F6 0.0573(13) 0.0218(11) 0.0619(14) 0.0054(9) -0.0144(11) -0.0059(9)
F7 0.0446(12) 0.0380(11) 0.0267(11) -0.0082(9) 0.0057(9) -0.0059(9)
F8 0.0285(10) 0.0231(10) 0.0365(11) -0.0016(8) 0.0006(8) -0.0029(8)
F9 0.0244(10) 0.0371(11) 0.0456(12) 0.0000(9) 0.0072(8) 0.0012(8)
F10 0.0312(11) 0.0444(12) 0.0390(11) -0.0137(9) 0.0002(9) -0.0082(9)
F11 0.0319(10) 0.0419(11) 0.0314(11) 0.0066(9) 0.0081(8) -0.0026(9)
F12 0.0254(10) 0.0413(12) 0.0472(12) 0.0024(9) 0.0061(9) 0.0067(9)
N1 0.0179(13) 0.0274(14) 0.0197(14) 0.0020(11) 0.0020(10) 0.0018(11)
N2 0.0370(16) 0.0230(14) 0.0227(15) 0.0010(12) 0.0015(12) 0.0022(12)
N3 0.0198(13) 0.0225(13) 0.0193(13) 0.0008(11) 0.0040(10) -0.0005(11)

loop_
_atom_type_symbol
_atom_type_description
_atom_type_scat_dispersion_real
_atom_type_scat_dispersion_imag
_atom_type_scat_source
C C 0.0033 0.0016 'International Tables Vol C Tables 4.2.6.8 and 6.1.1.4'
H H 0.0000 0.0000 'International Tables Vol C Tables 4.2.6.8 and 6.1.1.4'
N N 0.0061 0.0033 'International Tables Vol C Tables 4.2.6.8 and 6.1.1.4'
F F 0.0171 0.0103 'International Tables Vol C Tables 4.2.6.8 and 6.1.1.4'

loop_
_geom_angle_atom_site_label_1
_geom_angle_atom_site_label_2
_geom_angle_atom_site_label_3
_geom_angle
N1 C1 C2 109.3(2)
N1 C1 C6 108.0(2)
C2 C1 C6 110.3(2)
C1 C2 C3 111.1(2)
N2 C3 C4 108.7(2)
N2 C3 C2 108.6(2)
C4 C3 C2 111.0(2)
C5 C4 C3 111.2(2)
N3 C5 C4 109.5(2)
N3 C5 C6 107.8(2)
C4 C5 C6 110.3(2)
C1 C6 C5 112.6(2)
N1 C7 C8 120.4(3)
C9 C8 C13 115.7(3)
C9 C8 C7 121.5(3)
C13 C8 C7 122.8(3)
F1 C9 C10 117.3(3)
F1 C9 C8 118.9(3)
C10 C9 C8 123.7(3)
C11 C10 C9 118.7(3)
C10 C11 C12 120.5(3)
C11 C12 C13 119.8(3)
C12 C13 C8 121.6(3)
C12 C13 C14 119.0(3)
C8 C13 C14 119.4(3)
F4 C14 F2 105.9(2)
F4 C14 F3 106.7(2)
F2 C14 F3 105.4(2)
F4 C14 C13 112.9(3)
F2 C14 C13 113.0(2)
F3 C14 C13 112.4(3)
N2 C15 C16 121.3(3)
C17 C16 C21 116.0(3)
C17 C16 C15 119.2(3)
C21 C16 C15 124.8(3)
F9 C17 C18 118.4(3)
F9 C17 C16 117.0(3)
C18 C17 C16 124.6(3)
C17 C18 C19 117.8(3)
C20 C19 C18 120.4(3)
C19 C20 C21 120.4(3)
C20 C21 C16 120.8(3)
C20 C21 C22 119.1(3)
C16 C21 C22 120.0(3)
F11 C22 F10 106.3(2)
F11 C22 F12 105.5(2)
F10 C22 F12 105.8(2)
F11 C22 C21 114.4(2)
F10 C22 C21 112.6(3)
F12 C22 C21 111.6(3)
N3 C23 C24 120.2(3)
C25 C24 C29 115.7(3)
C25 C24 C23 121.5(3)
C29 C24 C23 122.7(3)
F8 C25 C26 117.6(3)
F8 C25 C24 118.6(3)
C26 C25 C24 123.8(3)
C27 C26 C25 118.8(3)
C26 C27 C28 120.3(3)
C27 C28 C29 120.0(3)
C28 C29 C24 121.4(3)
C28 C29 C30 119.2(3)
C24 C29 C30 119.5(3)
F6 C30 F7 106.5(2)
F6 C30 F5 106.3(2)
F7 C30 F5 105.9(2)
F6 C30 C29 112.8(3)
F7 C30 C29 113.0(2)
F5 C30 C29 111.8(2)
C7 N1 C1 116.4(2)
C15 N2 C3 118.0(3)
C23 N3 C5 116.7(2)

loop_
_geom_bond_atom_site_label_1
_geom_bond_atom_site_label_2
_geom_bond_distance
C1 N1 1.473(3)
C1 C2 1.524(4)
C1 C6 1.529(4)
C2 C3 1.533(4)
C3 N2 1.465(4)
C3 C4 1.533(4)
C4 C5 1.520(4)
C5 N3 1.472(3)
C5 C6 1.534(4)
C7 N1 1.269(3)
C7 C8 1.495(4)
C8 C9 1.394(4)
C8 C13 1.404(4)
C9 F1 1.360(3)
C9 C10 1.380(4)
C10 C11 1.376(5)
C11 C12 1.380(4)
C12 C13 1.395(4)
C13 C14 1.502(4)
C14 F4 1.337(3)
C14 F2 1.348(3)
C14 F3 1.357(3)
C15 N2 1.256(3)
C15 C16 1.489(4)
C16 C17 1.388(4)
C16 C21 1.406(4)
C17 F9 1.366(3)
C17 C18 1.373(4)
C18 C19 1.387(4)
C19 C20 1.383(4)
C20 C21 1.390(4)
C21 C22 1.505(4)
C22 F11 1.342(3)
C22 F10 1.346(3)
C22 F12 1.350(3)
C23 N3 1.265(3)
C23 C24 1.483(4)
C24 C25 1.395(4)
C24 C29 1.409(4)
C25 F8 1.352(3)
C25 C26 1.382(4)
C26 C27 1.376(4)
C27 C28 1.387(4)
C28 C29 1.395(4)
C29 C30 1.502(4)
C30 F6 1.334(3)
C30 F7 1.343(3)
C30 F5 1.352(3)

loop_
_geom_torsion_atom_site_label_1
_geom_torsion_atom_site_label_2
_geom_torsion_atom_site_label_3
_geom_torsion_atom_site_label_4
_geom_torsion
N1 C1 C2 C3 174.0(2)
C6 C1 C2 C3 55.4(3)
C1 C2 C3 N2 -176.1(2)
C1 C2 C3 C4 -56.7(3)
N2 C3 C4 C5 176.1(2)
C2 C3 C4 C5 56.8(3)
C3 C4 C5 N3 -173.9(2)
C3 C4 C5 C6 -55.4(3)
N1 C1 C6 C5 -174.7(2)
C2 C1 C6 C5 -55.3(3)
N3 C5 C6 C1 174.8(2)
C4 C5 C6 C1 55.3(3)
N1 C7 C8 C9 45.5(4)
N1 C7 C8 C13 -133.4(3)
C13 C8 C9 F1 -177.3(2)
C7 C8 C9 F1 3.7(4)
C13 C8 C9 C10 0.4(4)
C7 C8 C9 C10 -178.6(3)
F1 C9 C10 C11 178.7(3)
C8 C9 C10 C11 1.0(5)
C9 C10 C11 C12 -1.6(5)
C10 C11 C12 C13 0.9(5)
C11 C12 C13 C8 0.5(5)
C11 C12 C13 C14 179.4(3)
C9 C8 C13 C12 -1.1(4)
C7 C8 C13 C12 177.8(3)
C9 C8 C13 C14 -180.0(2)
C7 C8 C13 C14 -1.0(4)
C12 C13 C14 F4 -1.5(4)
C8 C13 C14 F4 177.3(3)
C12 C13 C14 F2 118.6(3)
C8 C13 C14 F2 -62.5(4)
C12 C13 C14 F3 -122.2(3)
C8 C13 C14 F3 56.6(4)
N2 C15 C16 C17 118.6(3)
N2 C15 C16 C21 -62.0(4)
C21 C16 C17 F9 -179.1(2)
C15 C16 C17 F9 0.4(4)
C21 C16 C17 C18 2.1(5)
C15 C16 C17 C18 -178.5(3)
F9 C17 C18 C19 -179.7(3)
C16 C17 C18 C19 -0.9(5)
C17 C18 C19 C20 -0.3(4)
C18 C19 C20 C21 0.2(5)
C19 C20 C21 C16 1.1(5)
C19 C20 C21 C22 -175.9(3)
C17 C16 C21 C20 -2.1(4)
C15 C16 C21 C20 178.5(3)
C17 C16 C21 C22 174.8(3)
C15 C16 C21 C22 -4.6(4)
C20 C21 C22 F11 -106.1(3)
C16 C21 C22 F11 76.9(4)
C20 C21 C22 F10 132.4(3)
C16 C21 C22 F10 -44.6(4)
C20 C21 C22 F12 13.6(4)
C16 C21 C22 F12 -163.4(2)
N3 C23 C24 C25 -46.4(4)
N3 C23 C24 C29 132.6(3)
C29 C24 C25 F8 178.4(2)
C23 C24 C25 F8 -2.5(4)
C29 C24 C25 C26 -0.7(4)
C23 C24 C25 C26 178.4(3)
F8 C25 C26 C27 -179.2(3)
C24 C25 C26 C27 -0.1(5)
C25 C26 C27 C28 0.8(5)
C26 C27 C28 C29 -0.7(4)
C27 C28 C29 C24 -0.1(4)
C27 C28 C29 C30 -178.7(3)
C25 C24 C29 C28 0.8(4)
C23 C24 C29 C28 -178.3(3)
C25 C24 C29 C30 179.4(2)
C23 C24 C29 C30 0.3(4)
C28 C29 C30 F6 6.2(4)
C24 C29 C30 F6 -172.4(3)
C28 C29 C30 F7 -114.7(3)
C24 C29 C30 F7 66.7(4)
C28 C29 C30 F5 126.0(3)
C24 C29 C30 F5 -52.6(4)
C8 C7 N1 C1 176.5(2)
C2 C1 N1 C7 135.8(3)
C6 C1 N1 C7 -104.2(3)
C16 C15 N2 C3 -179.8(3)
C4 C3 N2 C15 108.5(3)
C2 C3 N2 C15 -130.6(3)
C24 C23 N3 C5 -178.2(2)
C4 C5 N3 C23 -135.1(3)
C6 C5 N3 C23 104.9(3)
